data_7150807
loop_
_publ_author_name
'Christensen, Mikkel S.'
'Bond, Andrew D.'
'Nielsen, Poul'

_publ_section_title
;
 Synthetic nucleic acid secondary structures containing the four
 stereoisomers of 1,4-bis(thymine-1-yl)butane-2,3-diol
;
_journal_issue 1
_journal_name_full 'Organic &amp;  Biomolecular Chemistry'
_journal_page_first 81
_journal_page_last 91
_journal_paper_doi 10.1039/b713888a
_journal_volume 6
_journal_year 2008
_chemical_absolute_configuration ad
_chemical_formula_moiety 'C14 H18 N4 O6, C2 H6 O S, 2(H2 O)'
_chemical_formula_sum 'C16 H28 N4 O9 S'
_chemical_formula_weight 452.48
_space_group_IT_number 4
_symmetry_cell_setting monoclinic
_symmetry_space_group_name_Hall 'P 2yb'
_symmetry_space_group_name_H-M 'P 1 21 1'
_atom_sites_solution_hydrogens geom
_atom_sites_solution_primary direct
_atom_sites_solution_secondary difmap
_audit_creation_method SHELXL-97
_cell_angle_alpha 90.00
_cell_angle_beta 97.432(4)
_cell_angle_gamma 90.00
_cell_formula_units_Z 2
_cell_length_a 5.2709(12)
_cell_length_b 16.736(4)
_cell_length_c 12.148(3)
_cell_measurement_reflns_used 3673
_cell_measurement_temperature 180(2)
_cell_measurement_theta_max 25.68
_cell_measurement_theta_min 2.43
_cell_volume 1062.6(4)
_computing_cell_refinement 'SAINT v.7.06a (Bruker, 2003)'
_computing_data_collection 'APEX2 v.1.0-8 (Bruker-Nonius, 2003)'
_computing_data_reduction 'SAINT v.7.06a'
_computing_molecular_graphics 'SHELXTL v.6.10'
_computing_publication_material 'SHELXTL v.6.10'
_computing_structure_refinement 'SHELXTL v.6.10'
_computing_structure_solution 'SHELXTL v.6.10 (Sheldrick, 2000)'
_diffrn_ambient_temperature 180(2)
_diffrn_measured_fraction_theta_full 0.992
_diffrn_measured_fraction_theta_max 0.992
_diffrn_measurement_device_type 'Bruker-Nonius X8APEX-II CCD'
_diffrn_measurement_method 'thin-slice \w and \f scans'
_diffrn_radiation_monochromator graphite
_diffrn_radiation_source 'fine-focus sealed tube'
_diffrn_radiation_type MoK\a
_diffrn_radiation_wavelength 0.71073
_diffrn_reflns_av_R_equivalents 0.0287
_diffrn_reflns_av_sigmaI/netI 0.0364
_diffrn_reflns_limit_h_max 6
_diffrn_reflns_limit_h_min -6
_diffrn_reflns_limit_k_max 20
_diffrn_reflns_limit_k_min -20
_diffrn_reflns_limit_l_max 14
_diffrn_reflns_limit_l_min -14
_diffrn_reflns_number 9515
_diffrn_reflns_theta_full 26.13
_diffrn_reflns_theta_max 26.13
_diffrn_reflns_theta_min 3.60
_diffrn_standards_number 0
_exptl_absorpt_coefficient_mu 0.208
_exptl_absorpt_correction_T_max 0.976
_exptl_absorpt_correction_T_min 0.728
_exptl_absorpt_correction_type multi-scan
_exptl_absorpt_process_details
;
 SADABS v.2.10 (Sheldrick, 2003)
 Ratio of minimum to maximum apparent transmission:  0.745398 
;
_exptl_crystal_colour colourless
_exptl_crystal_density_diffrn 1.414
_exptl_crystal_density_method 'not measured'
_exptl_crystal_description block
_exptl_crystal_F_000 480
_exptl_crystal_size_max 0.20
_exptl_crystal_size_mid 0.14
_exptl_crystal_size_min 0.12
_refine_diff_density_max 0.991
_refine_diff_density_min -0.386
_refine_diff_density_rms 0.063
_refine_ls_abs_structure_details 'Flack H D (1983), Acta Cryst. A39, 876-881'
_refine_ls_abs_structure_Flack -0.06(10)
_refine_ls_extinction_method none
_refine_ls_goodness_of_fit_ref 1.065
_refine_ls_hydrogen_treatment mixed
_refine_ls_matrix_type full
_refine_ls_number_parameters 291
_refine_ls_number_reflns 4139
_refine_ls_number_restraints 10
_refine_ls_restrained_S_all 1.064
_refine_ls_R_factor_all 0.0564
_refine_ls_R_factor_gt 0.0488
_refine_ls_shift/su_max 0.000
_refine_ls_shift/su_mean 0.000
_refine_ls_structure_factor_coef Fsqd
_refine_ls_weighting_details 'calc w=1/[\s^2^(Fo^2^)+(0.0926P)^2^+0.1656P] where P=(Fo^2^+2Fc^2^)/3'
_refine_ls_weighting_scheme calc
_refine_ls_wR_factor_gt 0.1320
_refine_ls_wR_factor_ref 0.1380
_reflns_number_gt 3634
_reflns_number_total 4139
_reflns_threshold_expression I>2\s(I)
_cod_data_source_file b713888a.txt
_cod_data_source_block 13
_cod_original_sg_symbol_H-M 'P 21'
_cod_database_code 7150807

loop_
_symmetry_equiv_pos_as_xyz
'x, y, z'
'-x, y+1/2, -z'

loop_
_atom_site_label
_atom_site_type_symbol
_atom_site_fract_x
_atom_site_fract_y
_atom_site_fract_z
_atom_site_U_iso_or_equiv
_atom_site_adp_type
_atom_site_occupancy
_atom_site_symmetry_multiplicity
_atom_site_calc_flag
_atom_site_refinement_flags
_atom_site_disorder_assembly
_atom_site_disorder_group
O1 O 0.2944(4) 0.24771(14) 0.41994(18) 0.0412(5) Uani 1 1 d . . .
O2 O 0.3136(4) 0.05624(12) 0.15936(16) 0.0341(5) Uani 1 1 d . . .
O3 O -0.2918(4) 0.04399(13) 0.93053(17) 0.0385(5) Uani 1 1 d . . .
O4 O -0.3075(4) 0.22982(13) 1.20207(16) 0.0353(5) Uani 1 1 d . . .
O5 O 0.3198(4) 0.13464(13) 0.64205(16) 0.0318(5) Uani 1 1 d D . .
H5 H 0.380(7) 0.0914(13) 0.614(3) 0.038 Uiso 1 1 d D . .
O6 O -0.0199(5) 0.24457(13) 0.74219(18) 0.0416(5) Uani 1 1 d D . .
H6 H 0.146(2) 0.252(2) 0.761(3) 0.050 Uiso 1 1 d D . .
N1 N 0.0236(4) 0.14077(14) 0.42585(17) 0.0269(5) Uani 1 1 d . . .
N2 N 0.3041(4) 0.14826(14) 0.29410(18) 0.0275(5) Uani 1 1 d . . .
H2A H 0.4303 0.1728 0.2672 0.033 Uiso 1 1 calc R . .
N3 N -0.0044(4) 0.14677(16) 0.93805(18) 0.0293(5) Uani 1 1 d . . .
N4 N -0.2929(4) 0.13853(14) 1.06564(18) 0.0281(5) Uani 1 1 d . . .
H4B H -0.4184 0.1129 1.0916 0.034 Uiso 1 1 calc R . .
C1 C 0.2127(5) 0.18363(18) 0.3835(2) 0.0285(6) Uani 1 1 d . . .
C2 C 0.2179(5) 0.07859(17) 0.2428(2) 0.0277(6) Uani 1 1 d . . .
C3 C 0.0170(5) 0.03764(17) 0.2889(2) 0.0297(6) Uani 1 1 d . . .
C4 C -0.0676(5) 0.07049(17) 0.3781(2) 0.0275(6) Uani 1 1 d . . .
H4A H -0.1985 0.0434 0.4101 0.033 Uiso 1 1 calc R . .
C5 C -0.0858(6) -0.0379(2) 0.2353(3) 0.0401(7) Uani 1 1 d . . .
H5A H -0.2268 -0.0575 0.2732 0.060 Uiso 1 1 calc R . .
H5B H 0.0503 -0.0782 0.2404 0.060 Uiso 1 1 calc R . .
H5C H -0.1483 -0.0277 0.1570 0.060 Uiso 1 1 calc R . .
C6 C -0.0717(5) 0.17076(18) 0.5271(2) 0.0293(6) Uani 1 1 d . . .
H6A H -0.2597 0.1640 0.5198 0.035 Uiso 1 1 calc R . .
H6B H -0.0335 0.2285 0.5355 0.035 Uiso 1 1 calc R . .
C7 C 0.0514(5) 0.12634(17) 0.6302(2) 0.0267(6) Uani 1 1 d . . .
H7A H 0.0068 0.0684 0.6225 0.032 Uiso 1 1 calc R . .
C8 C -0.0459(5) 0.15917(17) 0.7347(2) 0.0284(6) Uani 1 1 d . . .
H8A H -0.2318 0.1459 0.7305 0.034 Uiso 1 1 calc R . .
C9 C 0.0934(6) 0.11890(19) 0.8372(2) 0.0314(6) Uani 1 1 d . . .
H9A H 0.0710 0.0603 0.8305 0.038 Uiso 1 1 calc R . .
H9B H 0.2786 0.1307 0.8425 0.038 Uiso 1 1 calc R . .
C10 C -0.2027(5) 0.10494(18) 0.9745(2) 0.0279(6) Uani 1 1 d . . .
C11 C -0.2091(5) 0.20761(17) 1.1207(2) 0.0271(6) Uani 1 1 d . . .
C12 C -0.0007(5) 0.24863(18) 1.0780(2) 0.0296(6) Uani 1 1 d . . .
C13 C 0.0918(5) 0.21573(18) 0.9901(2) 0.0301(6) Uani 1 1 d . . .
H13A H 0.2313 0.2414 0.9624 0.036 Uiso 1 1 calc R . .
C14 C 0.1027(7) 0.32284(19) 1.1333(3) 0.0368(7) Uani 1 1 d . . .
H14A H 0.2541 0.3401 1.1005 0.055 Uiso 1 1 calc R . .
H14B H 0.1501 0.3127 1.2127 0.055 Uiso 1 1 calc R . .
H14C H -0.0278 0.3648 1.1231 0.055 Uiso 1 1 calc R . .
S1 S 0.54592(15) -0.07164(5) 0.56876(8) 0.0487(3) Uani 1 1 d . . .
O1S O 0.5067(5) 0.01409(14) 0.5328(2) 0.0479(6) Uani 1 1 d . . .
C1S C 0.3754(10) -0.0841(4) 0.6806(6) 0.111(3) Uani 1 1 d . . .
H1SA H 0.4634 -0.0561 0.7455 0.166 Uiso 1 1 calc R . .
H1SB H 0.3637 -0.1411 0.6975 0.166 Uiso 1 1 calc R . .
H1SC H 0.2030 -0.0620 0.6621 0.166 Uiso 1 1 calc R . .
C2S C 0.3519(14) -0.1266(3) 0.4637(7) 0.144(4) Uani 1 1 d . . .
H2SA H 0.4289 -0.1246 0.3945 0.215 Uiso 1 1 calc R . .
H2SB H 0.1803 -0.1031 0.4515 0.215 Uiso 1 1 calc R . .
H2SC H 0.3400 -0.1823 0.4873 0.215 Uiso 1 1 calc R . .
O1W O 0.5118(6) 0.29325(18) 0.8301(3) 0.0630(8) Uani 1 1 d D . .
H1W H 0.608(7) 0.321(3) 0.881(3) 0.094 Uiso 1 1 d D . .
H2W H 0.610(8) 0.282(3) 0.779(3) 0.094 Uiso 1 1 d D . .
O2W O 0.6118(5) 0.42537(16) 0.9782(2) 0.0477(6) Uani 1 1 d D . .
H3W H 0.670(8) 0.4608(18) 0.933(3) 0.071 Uiso 1 1 d D . .
H4W H 0.507(7) 0.453(2) 1.014(3) 0.071 Uiso 1 1 d D . .

loop_
_atom_site_aniso_label
_atom_site_aniso_U_11
_atom_site_aniso_U_22
_atom_site_aniso_U_33
_atom_site_aniso_U_23
_atom_site_aniso_U_13
_atom_site_aniso_U_12
O1 0.0489(13) 0.0428(13) 0.0347(11) -0.0116(10) 0.0158(9) -0.0128(10)
O2 0.0389(11) 0.0349(11) 0.0310(10) -0.0080(9) 0.0143(8) -0.0045(9)
O3 0.0458(12) 0.0384(12) 0.0331(11) -0.0049(9) 0.0118(9) -0.0043(10)
O4 0.0376(11) 0.0385(12) 0.0329(11) -0.0045(9) 0.0163(9) -0.0026(9)
O5 0.0245(10) 0.0433(12) 0.0283(10) -0.0067(9) 0.0060(7) 0.0029(8)
O6 0.0582(14) 0.0344(12) 0.0350(11) -0.0042(10) 0.0161(10) 0.0083(11)
N1 0.0293(12) 0.0317(13) 0.0206(11) 0.0003(10) 0.0068(9) -0.0030(10)
N2 0.0276(12) 0.0309(12) 0.0253(11) -0.0012(10) 0.0084(9) -0.0046(9)
N3 0.0281(12) 0.0376(14) 0.0231(11) 0.0022(10) 0.0069(9) 0.0032(10)
N4 0.0286(12) 0.0331(12) 0.0246(11) 0.0002(10) 0.0107(9) -0.0043(10)
C1 0.0307(15) 0.0303(14) 0.0249(14) -0.0024(11) 0.0054(11) -0.0041(12)
C2 0.0271(14) 0.0306(14) 0.0247(14) 0.0026(11) 0.0009(11) 0.0022(11)
C3 0.0295(14) 0.0297(15) 0.0292(14) 0.0036(12) 0.0017(11) 0.0001(11)
C4 0.0247(13) 0.0296(14) 0.0283(14) 0.0047(11) 0.0037(10) -0.0015(10)
C5 0.0399(17) 0.0335(16) 0.0477(19) -0.0049(14) 0.0089(14) -0.0085(13)
C6 0.0273(14) 0.0348(16) 0.0277(14) 0.0001(11) 0.0110(11) 0.0067(11)
C7 0.0261(13) 0.0307(14) 0.0238(13) -0.0008(11) 0.0056(10) 0.0008(11)
C8 0.0271(14) 0.0322(15) 0.0274(14) -0.0003(11) 0.0090(11) 0.0045(11)
C9 0.0282(14) 0.0407(16) 0.0267(14) 0.0004(12) 0.0089(11) 0.0050(12)
C10 0.0302(14) 0.0337(15) 0.0202(13) 0.0010(12) 0.0042(10) 0.0019(12)
C11 0.0250(14) 0.0331(15) 0.0236(13) 0.0014(12) 0.0045(10) 0.0001(11)
C12 0.0273(14) 0.0363(16) 0.0256(14) 0.0049(12) 0.0052(11) 0.0001(11)
C13 0.0256(14) 0.0405(16) 0.0250(13) 0.0033(12) 0.0062(10) -0.0035(12)
C14 0.0381(17) 0.0387(18) 0.0344(16) 0.0001(13) 0.0078(13) -0.0096(13)
S1 0.0309(4) 0.0308(4) 0.0824(7) 0.0008(4) -0.0008(4) 0.0004(3)
O1S 0.0572(15) 0.0291(12) 0.0636(15) -0.0016(11) 0.0319(12) -0.0017(10)
C1S 0.076(3) 0.106(5) 0.164(6) 0.099(5) 0.066(4) 0.043(3)
C2S 0.131(5) 0.031(2) 0.231(9) 0.010(3) -0.116(6) -0.002(3)
O1W 0.074(2) 0.0492(17) 0.073(2) -0.0153(14) 0.0371(16) -0.0033(14)
O2W 0.0552(14) 0.0412(13) 0.0492(14) 0.0104(12) 0.0167(10) 0.0112(12)

loop_
_atom_type_symbol
_atom_type_description
_atom_type_scat_dispersion_real
_atom_type_scat_dispersion_imag
_atom_type_scat_source
C C 0.0033 0.0016 'International Tables Vol C Tables 4.2.6.8 and 6.1.1.4'
H H 0.0000 0.0000 'International Tables Vol C Tables 4.2.6.8 and 6.1.1.4'
N N 0.0061 0.0033 'International Tables Vol C Tables 4.2.6.8 and 6.1.1.4'
O O 0.0106 0.0060 'International Tables Vol C Tables 4.2.6.8 and 6.1.1.4'
S S 0.1246 0.1234 'International Tables Vol C Tables 4.2.6.8 and 6.1.1.4'

loop_
_geom_angle_atom_site_label_1
_geom_angle_atom_site_label_2
_geom_angle_atom_site_label_3
_geom_angle
_geom_angle_site_symmetry_1
_geom_angle_site_symmetry_3
_geom_angle_publ_flag
C7 O5 H5 107(2) . . ?
C8 O6 H6 103(3) . . ?
C4 N1 C1 121.3(2) . . ?
C4 N1 C6 120.4(2) . . ?
C1 N1 C6 118.3(2) . . ?
C2 N2 C1 126.5(2) . . ?
C2 N2 H2A 116.7 . . ?
C1 N2 H2A 116.7 . . ?
C10 N3 C13 121.8(2) . . ?
C10 N3 C9 118.1(3) . . ?
C13 N3 C9 120.1(2) . . ?
C11 N4 C10 127.5(2) . . ?
C11 N4 H4B 116.3 . . ?
C10 N4 H4B 116.3 . . ?
O1 C1 N2 121.4(2) . . ?
O1 C1 N1 124.1(2) . . ?
N2 C1 N1 114.4(2) . . ?
O2 C2 N2 118.7(2) . . ?
O2 C2 C3 124.8(3) . . ?
N2 C2 C3 116.5(2) . . ?
C4 C3 C2 117.3(3) . . ?
C4 C3 C5 124.1(3) . . ?
C2 C3 C5 118.6(3) . . ?
C3 C4 N1 124.0(2) . . ?
C3 C4 H4A 118.0 . . ?
N1 C4 H4A 118.0 . . ?
C3 C5 H5A 109.5 . . ?
C3 C5 H5B 109.5 . . ?
H5A C5 H5B 109.5 . . ?
C3 C5 H5C 109.5 . . ?
H5A C5 H5C 109.5 . . ?
H5B C5 H5C 109.5 . . ?
N1 C6 C7 111.3(2) . . ?
N1 C6 H6A 109.4 . . ?
C7 C6 H6A 109.4 . . ?
N1 C6 H6B 109.4 . . ?
C7 C6 H6B 109.4 . . ?
H6A C6 H6B 108.0 . . ?
O5 C7 C6 110.5(2) . . ?
O5 C7 C8 108.6(2) . . ?
C6 C7 C8 110.7(2) . . ?
O5 C7 H7A 109.0 . . ?
C6 C7 H7A 109.0 . . ?
C8 C7 H7A 109.0 . . ?
O6 C8 C9 110.9(3) . . ?
O6 C8 C7 111.7(2) . . ?
C9 C8 C7 110.0(2) . . ?
O6 C8 H8A 108.0 . . ?
C9 C8 H8A 108.0 . . ?
C7 C8 H8A 108.0 . . ?
N3 C9 C8 111.1(2) . . ?
N3 C9 H9A 109.4 . . ?
C8 C9 H9A 109.4 . . ?
N3 C9 H9B 109.4 . . ?
C8 C9 H9B 109.4 . . ?
H9A C9 H9B 108.0 . . ?
O3 C10 N3 123.4(2) . . ?
O3 C10 N4 122.7(3) . . ?
N3 C10 N4 113.9(3) . . ?
O4 C11 N4 120.0(3) . . ?
O4 C11 C12 124.2(3) . . ?
N4 C11 C12 115.7(2) . . ?
C13 C12 C11 117.4(3) . . ?
C13 C12 C14 123.5(3) . . ?
C11 C12 C14 119.1(3) . . ?
C12 C13 N3 123.8(3) . . ?
C12 C13 H13A 118.1 . . ?
N3 C13 H13A 118.1 . . ?
C12 C14 H14A 109.5 . . ?
C12 C14 H14B 109.5 . . ?
H14A C14 H14B 109.5 . . ?
C12 C14 H14C 109.5 . . ?
H14A C14 H14C 109.5 . . ?
H14B C14 H14C 109.5 . . ?
O1S S1 C1S 106.0(2) . . ?
O1S S1 C2S 103.8(2) . . ?
C1S S1 C2S 101.0(5) . . ?
S1 C1S H1SA 109.5 . . ?
S1 C1S H1SB 109.5 . . ?
H1SA C1S H1SB 109.5 . . ?
S1 C1S H1SC 109.5 . . ?
H1SA C1S H1SC 109.5 . . ?
H1SB C1S H1SC 109.5 . . ?
S1 C2S H2SA 109.5 . . ?
S1 C2S H2SB 109.5 . . ?
H2SA C2S H2SB 109.5 . . ?
S1 C2S H2SC 109.5 . . ?
H2SA C2S H2SC 109.5 . . ?
H2SB C2S H2SC 109.5 . . ?
H1W O1W H2W 106(2) . . ?
H3W O2W H4W 104(2) . . ?

loop_
_geom_bond_atom_site_label_1
_geom_bond_atom_site_label_2
_geom_bond_distance
_geom_bond_site_symmetry_2
_geom_bond_publ_flag
O1 C1 1.217(4) . ?
O2 C2 1.246(3) . ?
O3 C10 1.217(4) . ?
O4 C11 1.231(3) . ?
O5 C7 1.411(3) . ?
O5 H5 0.88(1) . ?
O6 C8 1.437(4) . ?
O6 H6 0.88(1) . ?
N1 C4 1.371(4) . ?
N1 C1 1.380(4) . ?
N1 C6 1.475(3) . ?
N2 C2 1.372(4) . ?
N2 C1 1.378(4) . ?
N2 H2A 0.880 . ?
N3 C10 1.378(4) . ?
N3 C13 1.381(4) . ?
N3 C9 1.465(3) . ?
N4 C11 1.379(4) . ?
N4 C10 1.380(3) . ?
N4 H4B 0.880 . ?
C2 C3 1.435(4) . ?
C3 C4 1.342(4) . ?
C3 C5 1.492(4) . ?
C4 H4A 0.950 . ?
C5 H5A 0.980 . ?
C5 H5B 0.980 . ?
C5 H5C 0.980 . ?
C6 C7 1.528(4) . ?
C6 H6A 0.990 . ?
C6 H6B 0.990 . ?
C7 C8 1.531(3) . ?
C7 H7A 1.000 . ?
C8 C9 1.519(4) . ?
C8 H8A 1.000 . ?
C9 H9A 0.990 . ?
C9 H9B 0.990 . ?
C11 C12 1.448(4) . ?
C12 C13 1.347(4) . ?
C12 C14 1.482(4) . ?
C13 H13A 0.950 . ?
C14 H14A 0.980 . ?
C14 H14B 0.980 . ?
C14 H14C 0.980 . ?
S1 O1S 1.506(2) . ?
S1 C1S 1.736(5) . ?
S1 C2S 1.784(6) . ?
C1S H1SA 0.980 . ?
C1S H1SB 0.980 . ?
C1S H1SC 0.980 . ?
C2S H2SA 0.980 . ?
C2S H2SB 0.980 . ?
C2S H2SC 0.980 . ?
O1W H1W 0.88(1) . ?
O1W H2W 0.88(1) . ?
O2W H3W 0.89(1) . ?
O2W H4W 0.88(1) . ?

loop_
_geom_hbond_atom_site_label_D
_geom_hbond_atom_site_label_H
_geom_hbond_atom_site_label_A
_geom_hbond_distance_DH
_geom_hbond_distance_HA
_geom_hbond_distance_DA
_geom_hbond_angle_DHA
_geom_hbond_site_symmetry_A
O5 H5 O1S 0.88(1) 1.81(1) 2.672(3) 169(3) .
O6 H6 O1W 0.88(1) 2.12(1) 2.981(4) 165(3) .
O1W H1W O2W 0.88(1) 2.11(3) 2.857(4) 143(5) .
O1W H2W O6 0.88(1) 2.15(3) 2.929(3) 148(5) 1_655
O2W H3W O2 0.89(1) 1.96(2) 2.813(3) 160(4) 2_656
O2W H4W O3 0.88(1) 2.06(2) 2.916(3) 164(3) 2_557

loop_
_geom_torsion_atom_site_label_1
_geom_torsion_atom_site_label_2
_geom_torsion_atom_site_label_3
_geom_torsion_atom_site_label_4
_geom_torsion
_geom_torsion_site_symmetry_1
_geom_torsion_site_symmetry_2
_geom_torsion_site_symmetry_3
_geom_torsion_site_symmetry_4
_geom_torsion_publ_flag
C2 N2 C1 O1 -176.5(3) . . . . ?
C2 N2 C1 N1 3.0(4) . . . . ?
C4 N1 C1 O1 177.2(3) . . . . ?
C6 N1 C1 O1 -5.2(4) . . . . ?
C4 N1 C1 N2 -2.3(4) . . . . ?
C6 N1 C1 N2 175.3(2) . . . . ?
C1 N2 C2 O2 176.9(3) . . . . ?
C1 N2 C2 C3 -1.7(4) . . . . ?
O2 C2 C3 C4 -178.9(3) . . . . ?
N2 C2 C3 C4 -0.4(4) . . . . ?
O2 C2 C3 C5 0.8(4) . . . . ?
N2 C2 C3 C5 179.3(3) . . . . ?
C2 C3 C4 N1 1.1(4) . . . . ?
C5 C3 C4 N1 -178.6(3) . . . . ?
C1 N1 C4 C3 0.4(4) . . . . ?
C6 N1 C4 C3 -177.1(3) . . . . ?
C4 N1 C6 C7 78.1(3) . . . . ?
C1 N1 C6 C7 -99.5(3) . . . . ?
N1 C6 C7 O5 58.6(3) . . . . ?
N1 C6 C7 C8 179.0(2) . . . . ?
O5 C7 C8 O6 69.5(3) . . . . ?
C6 C7 C8 O6 -51.9(3) . . . . ?
O5 C7 C8 C9 -54.2(3) . . . . ?
C6 C7 C8 C9 -175.6(3) . . . . ?
C10 N3 C9 C8 91.0(3) . . . . ?
C13 N3 C9 C8 -85.4(3) . . . . ?
O6 C8 C9 N3 58.4(3) . . . . ?
C7 C8 C9 N3 -177.5(2) . . . . ?
C13 N3 C10 O3 -180.0(3) . . . . ?
C9 N3 C10 O3 3.8(4) . . . . ?
C13 N3 C10 N4 0.3(4) . . . . ?
C9 N3 C10 N4 -176.0(2) . . . . ?
C11 N4 C10 O3 -179.0(3) . . . . ?
C11 N4 C10 N3 0.8(4) . . . . ?
C10 N4 C11 O4 -179.3(3) . . . . ?
C10 N4 C11 C12 -0.7(4) . . . . ?
O4 C11 C12 C13 178.1(3) . . . . ?
N4 C11 C12 C13 -0.4(4) . . . . ?
O4 C11 C12 C14 -0.8(4) . . . . ?
N4 C11 C12 C14 -179.3(2) . . . . ?
C11 C12 C13 N3 1.4(4) . . . . ?
C14 C12 C13 N3 -179.7(3) . . . . ?
C10 N3 C13 C12 -1.4(4) . . . . ?
C9 N3 C13 C12 174.8(3) . . . . ?

loop_
_cod_related_entry_id
_cod_related_entry_database
_cod_related_entry_code
1 ChemSpider 21195933
